data_2233561
loop_
_publ_author_name
'Garibov, Emin N.'
'Gojayeva, Sevinj S.'
'Allahverdiyev, Mirze A.'
'Gurbanov, Atash V. Gurbanov'
'Brito, Iv\'an'

_publ_section_title
;
 1-(6-Methyl-3-phenyl-2-sulfanylidene-1,2,3,4-tetrahydropyrimidin-5-yl)ethanone
;
_journal_coeditor_code LR2042
_journal_issue 2
_journal_name_full 'Acta Crystallographica Section E'
_journal_page_first o276
_journal_paper_doi 10.1107/S1600536811055309
_journal_volume 68
_journal_year 2012
_chemical_formula_iupac 'C13 H14 N2 O S'
_chemical_formula_moiety 'C13 H14 N2 O S'
_chemical_formula_sum 'C13 H14 N2 O S'
_chemical_formula_weight 246.32
_chemical_name_systematic
;
1-(6-Methyl-3-phenyl-2-sulfanylidene-1,2,3,4-tetrahydropyrimidin-5-yl)ethanone
;
_space_group_IT_number 33
_symmetry_cell_setting orthorhombic
_symmetry_space_group_name_Hall 'P 2c -2n'
_symmetry_space_group_name_H-M 'P n a 21'
_atom_sites_solution_hydrogens difmap
_atom_sites_solution_primary direct
_atom_sites_solution_secondary difmap
_audit_creation_method SHELXL-97
_cell_angle_alpha 90.00
_cell_angle_beta 90.00
_cell_angle_gamma 90.00
_cell_formula_units_Z 4
_cell_length_a 24.3527(10)
_cell_length_b 7.2374(3)
_cell_length_c 7.0063(3)
_cell_measurement_reflns_used 7985
_cell_measurement_temperature 100(2)
_cell_measurement_theta_max 28.32
_cell_measurement_theta_min 2.91
_cell_volume 1234.86(9)
_computing_cell_refinement 'SAINT-Plus (Bruker, 2001)'
_computing_data_collection 'APEX2 (Bruker, 2005)'
_computing_data_reduction 'SAINT-Plus (Bruker, 2001)'
_computing_molecular_graphics 'SHELXTL (Sheldrick, 2008)'
_computing_publication_material 'SHELXTL (Sheldrick, 2008)'
_computing_structure_refinement 'SHELXTL (Sheldrick, 2008)'
_computing_structure_solution 'SHELXTL (Sheldrick, 2008)'
_diffrn_ambient_temperature 100(2)
_diffrn_measured_fraction_theta_full 0.999
_diffrn_measured_fraction_theta_max 0.999
_diffrn_measurement_device_type 'Bruker APEXII CCD'
_diffrn_measurement_method '\f and \w scans'
_diffrn_radiation_monochromator graphite
_diffrn_radiation_source 'fine-focus sealed tube'
_diffrn_radiation_type MoK\a
_diffrn_radiation_wavelength 0.71073
_diffrn_reflns_av_R_equivalents 0.0161
_diffrn_reflns_av_sigmaI/netI 0.0140
_diffrn_reflns_limit_h_max 32
_diffrn_reflns_limit_h_min -32
_diffrn_reflns_limit_k_max 9
_diffrn_reflns_limit_k_min -9
_diffrn_reflns_limit_l_max 9
_diffrn_reflns_limit_l_min -9
_diffrn_reflns_number 13745
_diffrn_reflns_theta_full 28.35
_diffrn_reflns_theta_max 28.35
_diffrn_reflns_theta_min 1.67
_exptl_absorpt_coefficient_mu 0.247
_exptl_absorpt_correction_T_max 0.9296
_exptl_absorpt_correction_T_min 0.9296
_exptl_absorpt_correction_type multi-scan
_exptl_absorpt_process_details '(SADABS; Sheldrick, 2003)'
_exptl_crystal_colour colourless
_exptl_crystal_density_diffrn 1.325
_exptl_crystal_density_method 'not measured'
_exptl_crystal_description cube
_exptl_crystal_F_000 520
_exptl_crystal_size_max 0.30
_exptl_crystal_size_mid 0.30
_exptl_crystal_size_min 0.30
_refine_diff_density_max 0.400
_refine_diff_density_min -0.346
_refine_ls_extinction_method none
_refine_ls_goodness_of_fit_ref 1.000
_refine_ls_hydrogen_treatment constr
_refine_ls_matrix_type full
_refine_ls_number_parameters 150
_refine_ls_number_reflns 3089
_refine_ls_number_restraints 19
_refine_ls_restrained_S_all 1.003
_refine_ls_R_factor_all 0.0545
_refine_ls_R_factor_gt 0.0513
_refine_ls_shift/su_max 0.001
_refine_ls_shift/su_mean 0.000
_refine_ls_structure_factor_coef Fsqd
_refine_ls_weighting_details 'calc w=1/[\s^2^(Fo^2^)+(0.0713P)^2^+0.8297P] where P=(Fo^2^+2Fc^2^)/3'
_refine_ls_weighting_scheme calc
_refine_ls_wR_factor_gt 0.1365
_refine_ls_wR_factor_ref 0.1406
_reflns_number_gt 2877
_reflns_number_total 3089
_reflns_threshold_expression I>2\s(I)
_cod_data_source_file lr2042.cif
_cod_data_source_block I
_cod_database_code 2233561
_cod_database_fobs_code 2233561

loop_
_symmetry_equiv_pos_as_xyz
'x, y, z'
'-x, -y, z+1/2'
'x+1/2, -y+1/2, z'
'-x+1/2, y+1/2, z+1/2'

loop_
_atom_site_type_symbol
_atom_site_label
_atom_site_fract_x
_atom_site_fract_y
_atom_site_fract_z
_atom_site_U_iso_or_equiv
_atom_site_adp_type
_atom_site_calc_flag
_atom_site_refinement_flags
_atom_site_occupancy
_atom_site_symmetry_multiplicity
_atom_site_disorder_assembly
_atom_site_disorder_group
S S1 0.36824(2) 1.18702(7) 0.3739(4) 0.04639(18) Uani d . 1 1 . .
O O1 0.51205(7) 0.42042(19) 0.3715(9) 0.0661(6) Uani d . 1 1 . .
N N1 0.39774(6) 0.8325(2) 0.3725(6) 0.0341(3) Uani d . 1 1 A .
C C2 0.41226(7) 1.0102(2) 0.3775(7) 0.0314(3) Uani d . 1 1 . .
N N3 0.46747(6) 1.04586(19) 0.3735(7) 0.0349(3) Uani d . 1 1 . .
H H3N 0.4761 1.1644 0.3753 0.042 Uiso d R 1 1 . .
C C4 0.50891(7) 0.9147(2) 0.3784(6) 0.0280(3) Uani d . 1 1 . .
C C5 0.49517(7) 0.7330(2) 0.3726(7) 0.0327(4) Uani d . 1 1 . .
C C6 0.43611(8) 0.6775(2) 0.3775(11) 0.0512(6) Uani d . 1 1 . .
H H6A 0.4286 0.5959 0.2672 0.061 Uiso calc R 1 1 . .
H H6B 0.4294 0.6051 0.4950 0.061 Uiso calc R 1 1 . .
C C7 0.34084(7) 0.7781(2) 0.3747(3) 0.0413(4) Uani d D 1 1 . .
C C8 0.3095(2) 0.7676(8) 0.2110(7) 0.0577(9) Uani d PD 0.60 1 A 1
H H8A 0.3243 0.8010 0.0903 0.069 Uiso calc PR 0.60 1 A 1
C C9 0.2556(3) 0.7066(7) 0.2280(7) 0.0577(9) Uani d PD 0.60 1 A 1
H H9A 0.2329 0.6976 0.1182 0.069 Uiso calc PR 0.60 1 A 1
C C8' 0.3160(4) 0.7165(12) 0.2081(8) 0.0577(9) Uani d PD 0.40 1 A 2
H H8B 0.3344 0.7152 0.0885 0.069 Uiso calc PR 0.40 1 A 2
C C9' 0.2620(4) 0.6568(13) 0.2298(9) 0.0577(9) Uani d PD 0.40 1 A 2
H H9B 0.2427 0.6130 0.1210 0.069 Uiso calc PR 0.40 1 A 2
C C10 0.23526(11) 0.6591(3) 0.4053(5) 0.0833(14) Uani d D 1 1 . .
H H10A 0.1983 0.6178 0.4141 0.100 Uiso calc R 1 1 A 1
C C13 0.56501(7) 0.9991(3) 0.3745(8) 0.0406(4) Uani d . 1 1 . .
H H13A 0.5881 0.9320 0.2833 0.061 Uiso calc R 1 1 . .
H H13B 0.5814 0.9916 0.5020 0.061 Uiso calc R 1 1 . .
H H13C 0.5622 1.1289 0.3358 0.061 Uiso calc R 1 1 . .
C C14 0.53254(8) 0.5753(2) 0.3726(8) 0.0386(4) Uani d . 1 1 . .
C C15 0.59377(9) 0.5914(3) 0.3708(10) 0.0538(6) Uani d . 1 1 . .
H H15A 0.6101 0.4693 0.3909 0.081 Uiso calc R 1 1 . .
H H15B 0.6055 0.6751 0.4729 0.081 Uiso calc R 1 1 . .
H H15C 0.6058 0.6406 0.2473 0.081 Uiso calc R 1 1 . .
C C11 0.2664(2) 0.6689(8) 0.5722(7) 0.0577(9) Uani d PD 0.60 1 A 1
H H11A 0.2516 0.6354 0.6928 0.069 Uiso calc PR 0.60 1 A 1
C C12 0.3200(3) 0.7300(7) 0.5526(6) 0.0577(9) Uani d PD 0.60 1 A 1
H H12A 0.3428 0.7392 0.6622 0.069 Uiso calc PR 0.60 1 A 1
C C11' 0.2596(4) 0.7202(12) 0.5726(11) 0.0577(9) Uani d PD 0.40 1 A 2
H H11B 0.2413 0.7218 0.6924 0.069 Uiso calc PR 0.40 1 A 2
C C12' 0.3133(4) 0.7788(13) 0.5473(9) 0.0577(9) Uani d PD 0.40 1 A 2
H H12B 0.3325 0.8225 0.6563 0.069 Uiso calc PR 0.40 1 A 2

loop_
_atom_site_aniso_label
_atom_site_aniso_U_11
_atom_site_aniso_U_22
_atom_site_aniso_U_33
_atom_site_aniso_U_12
_atom_site_aniso_U_13
_atom_site_aniso_U_23
S1 0.0357(3) 0.0330(3) 0.0704(4) 0.00649(18) 0.0000(5) -0.0009(5)
O1 0.0503(9) 0.0230(6) 0.1250(17) -0.0015(6) -0.014(2) 0.006(2)
N1 0.0267(7) 0.0277(7) 0.0480(8) -0.0031(5) 0.0033(14) 0.0073(15)
C2 0.0321(8) 0.0271(7) 0.0351(8) 0.0008(6) -0.0035(14) -0.0005(15)
N3 0.0302(7) 0.0208(6) 0.0537(9) -0.0025(5) -0.0048(14) -0.0063(15)
C4 0.0280(7) 0.0246(7) 0.0315(8) -0.0019(6) -0.0049(12) 0.0061(13)
C5 0.0305(8) 0.0246(7) 0.0429(9) -0.0021(6) 0.0070(16) 0.0091(17)
C6 0.0315(9) 0.0251(8) 0.0970(18) -0.0036(7) -0.010(2) 0.002(2)
C7 0.0277(8) 0.0310(8) 0.0652(12) -0.0041(7) 0.0077(18) 0.000(2)
C8 0.0353(13) 0.052(3) 0.0853(11) -0.0022(15) -0.0014(10) 0.0077(14)
C9 0.0353(13) 0.052(3) 0.0853(11) -0.0022(15) -0.0014(10) 0.0077(14)
C8' 0.0353(13) 0.052(3) 0.0853(11) -0.0022(15) -0.0014(10) 0.0077(14)
C9' 0.0353(13) 0.052(3) 0.0853(11) -0.0022(15) -0.0014(10) 0.0077(14)
C10 0.0341(12) 0.0659(17) 0.150(4) -0.0103(12) 0.026(2) 0.002(3)
C13 0.0316(8) 0.0301(8) 0.0601(12) -0.0051(7) -0.0087(17) 0.0104(19)
C14 0.0399(9) 0.0255(8) 0.0502(10) 0.0019(7) -0.0041(17) -0.0089(17)
C15 0.0383(10) 0.0368(10) 0.0864(17) 0.0087(8) 0.012(2) 0.016(2)
C11 0.0353(13) 0.052(3) 0.0853(11) -0.0022(15) -0.0014(10) 0.0077(14)
C12 0.0353(13) 0.052(3) 0.0853(11) -0.0022(15) -0.0014(10) 0.0077(14)
C11' 0.0353(13) 0.052(3) 0.0853(11) -0.0022(15) -0.0014(10) 0.0077(14)
C12' 0.0353(13) 0.052(3) 0.0853(11) -0.0022(15) -0.0014(10) 0.0077(14)

loop_
_atom_type_symbol
_atom_type_description
_atom_type_scat_dispersion_real
_atom_type_scat_dispersion_imag
_atom_type_scat_source
C C 0.0033 0.0016 'International Tables Vol C Tables 4.2.6.8 and 6.1.1.4'
H H 0.0000 0.0000 'International Tables Vol C Tables 4.2.6.8 and 6.1.1.4'
N N 0.0061 0.0033 'International Tables Vol C Tables 4.2.6.8 and 6.1.1.4'
O O 0.0106 0.0060 'International Tables Vol C Tables 4.2.6.8 and 6.1.1.4'
S S 0.1246 0.1234 'International Tables Vol C Tables 4.2.6.8 and 6.1.1.4'

loop_
_geom_angle_atom_site_label_1
_geom_angle_atom_site_label_2
_geom_angle_atom_site_label_3
_geom_angle
C2 N1 C7 121.21(14)
C2 N1 C6 124.76(15)
C7 N1 C6 113.90(14)
N1 C2 N3 116.18(15)
N1 C2 S1 124.62(13)
N3 C2 S1 119.08(13)
C2 N3 C4 125.84(14)
C2 N3 H3N 114.6
C4 N3 H3N 119.4
C5 C4 N3 118.90(15)
C5 C4 C13 128.30(16)
N3 C4 C13 112.62(14)
C4 C5 C14 127.14(16)
C4 C5 C6 119.80(16)
C14 C5 C6 112.96(15)
N1 C6 C5 114.15(14)
N1 C6 H6A 108.7
C5 C6 H6A 108.7
N1 C6 H6B 108.7
C5 C6 H6B 108.7
H6A C6 H6B 107.6
C8 C7 C12' 117.3(6)
C8 C7 C8' 16.7(4)
C12' C7 C8' 121.6(6)
C8 C7 C12 122.0(4)
C12' C7 C12 16.2(4)
C8' C7 C12 121.0(6)
C8 C7 N1 122.5(4)
C12' C7 N1 118.4(5)
C8' C7 N1 119.9(5)
C12 C7 N1 115.4(4)
C7 C8 C9 117.9(6)
C7 C8 H8A 121.0
C9 C8 H8A 121.0
C10 C9 C8 119.7(6)
C10 C9 H9A 120.2
C8 C9 H9A 120.2
C7 C8' C9' 114.8(9)
C7 C8' H8B 122.6
C9' C8' H8B 122.6
C10 C9' C8' 122.3(9)
C10 C9' H9B 118.8
C8' C9' H9B 118.8
C9 C10 C11' 121.9(6)
C9 C10 C9' 16.3(4)
C11' C10 C9' 123.5(6)
C9 C10 C11 123.1(4)
C11' C10 C11 16.8(4)
C9' C10 C11 119.2(6)
C9 C10 H10A 118.4
C11' C10 H10A 116.8
C9' C10 H10A 119.7
C11 C10 H10A 118.4
C4 C13 H13A 109.5
C4 C13 H13B 109.5
H13A C13 H13B 109.5
C4 C13 H13C 109.5
H13A C13 H13C 109.5
H13B C13 H13C 109.5
O1 C14 C5 117.44(18)
O1 C14 C15 118.47(18)
C5 C14 C15 124.08(16)
C14 C15 H15A 109.5
C14 C15 H15B 109.5
H15A C15 H15B 109.5
C14 C15 H15C 109.5
H15A C15 H15C 109.5
H15B C15 H15C 109.5
C12 C11 C10 116.4(6)
C12 C11 H11A 121.8
C10 C11 H11A 121.8
C11 C12 C7 120.8(6)
C11 C12 H12A 119.6
C7 C12 H12A 119.6
C12' C11' C10 113.1(9)
C12' C11' H11B 123.4
C10 C11' H11B 123.4
C7 C12' C11' 124.7(10)
C7 C12' H12B 117.7
C11' C12' H12B 117.7

loop_
_geom_bond_atom_site_label_1
_geom_bond_atom_site_label_2
_geom_bond_distance
S1 C2 1.6694(17)
O1 C14 1.227(2)
N1 C2 1.334(2)
N1 C7 1.441(2)
N1 C6 1.460(2)
C2 N3 1.369(2)
N3 C4 1.386(2)
N3 H3N 0.8834
C4 C5 1.357(2)
C4 C13 1.497(2)
C5 C14 1.460(2)
C5 C6 1.494(2)
C6 H6A 0.9900
C6 H6B 0.9900
C7 C8 1.380(3)
C7 C12' 1.384(3)
C7 C8' 1.389(3)
C7 C12 1.390(3)
C8 C9 1.391(3)
C8 H8A 0.9500
C9 C10 1.381(3)
C9 H9A 0.9500
C8' C9' 1.393(3)
C8' H8B 0.9500
C9' C10 1.391(3)
C9' H9B 0.9500
C10 C11' 1.386(3)
C10 C11 1.395(3)
C10 H10A 0.9500
C13 H13A 0.9800
C13 H13B 0.9800
C13 H13C 0.9800
C14 C15 1.496(3)
C15 H15A 0.9800
C15 H15B 0.9800
C15 H15C 0.9800
C11 C12 1.386(3)
C11 H11A 0.9500
C12 H12A 0.9500
C11' C12' 1.385(3)
C11' H11B 0.9500
C12' H12B 0.9500

loop_
_geom_hbond_atom_site_label_D
_geom_hbond_atom_site_label_H
_geom_hbond_atom_site_label_A
_geom_hbond_site_symmetry_A
_geom_hbond_distance_DH
_geom_hbond_distance_HA
_geom_hbond_distance_DA
_geom_hbond_angle_DHA
_geom_hbond_publ_flag
N3 H3N O1 1_565 0.88 2.05 2.920(2) 168 y

loop_
_geom_torsion_atom_site_label_1
_geom_torsion_atom_site_label_2
_geom_torsion_atom_site_label_3
_geom_torsion_atom_site_label_4
_geom_torsion
C7 N1 C2 N3 -179.6(3)
C6 N1 C2 N3 4.8(7)
C7 N1 C2 S1 -3.7(6)
C6 N1 C2 S1 -179.4(4)
N1 C2 N3 C4 -4.8(6)
S1 C2 N3 C4 179.1(3)
C2 N3 C4 C5 5.2(6)
C2 N3 C4 C13 -179.3(4)
N3 C4 C5 C14 178.7(4)
C13 C4 C5 C14 4.0(7)
N3 C4 C5 C6 -5.1(6)
C13 C4 C5 C6 -179.8(5)
C2 N1 C6 C5 -4.9(8)
C7 N1 C6 C5 179.2(4)
C4 C5 C6 N1 4.8(7)
C14 C5 C6 N1 -178.4(4)
C2 N1 C7 C8 85.5(4)
C6 N1 C7 C8 -98.5(5)
C2 N1 C7 C12' -79.0(5)
C6 N1 C7 C12' 97.1(5)
C2 N1 C7 C8' 104.8(5)
C6 N1 C7 C8' -79.2(6)
C2 N1 C7 C12 -96.8(4)
C6 N1 C7 C12 79.2(5)
C12' C7 C8 C9 -17.9(5)
C8' C7 C8 C9 92(2)
C12 C7 C8 C9 -0.01(3)
N1 C7 C8 C9 177.52(17)
C7 C8 C9 C10 0.01(3)
C8 C7 C8' C9' -80(2)
C12' C7 C8' C9' 0.01(3)
C12 C7 C8' C9' 19.0(5)
N1 C7 C8' C9' 176.16(17)
C7 C8' C9' C10 0.00(3)
C8 C9 C10 C11' 19.9(5)
C8 C9 C10 C9' -81(3)
C8 C9 C10 C11 -0.03(7)
C8' C9' C10 C9 90(3)
C8' C9' C10 C11' 0.01(7)
C8' C9' C10 C11 -19.1(5)
C4 C5 C14 O1 178.2(5)
C6 C5 C14 O1 1.8(7)
C4 C5 C14 C15 -2.7(8)
C6 C5 C14 C15 -179.2(5)
C9 C10 C11 C12 0.06(9)
C11' C10 C11 C12 -91(2)
C9' C10 C11 C12 18.5(5)
C10 C11 C12 C7 -0.06(8)
C8 C7 C12 C11 0.04(7)
C12' C7 C12 C11 78(3)
C8' C7 C12 C11 -19.5(5)
N1 C7 C12 C11 -177.66(16)
C9 C10 C11' C12' -19.3(5)
C9' C10 C11' C12' -0.02(8)
C11 C10 C11' C12' 80(2)
C8 C7 C12' C11' 18.5(5)
C8' C7 C12' C11' -0.03(7)
C12 C7 C12' C11' -93(3)
N1 C7 C12' C11' -176.23(17)
C10 C11' C12' C7 0.04(8)
